data_7012935
loop_
_publ_author_name
'Barnett, Sarah A.'
'Blake, Alexander J.'
'Champness, Neil R.'
'Wilson, Claire'

_publ_section_title
;
 The rule of 4,7-phenanthroline in coordination polymer construction
;
_journal_coden_ASTM DTARAF
_journal_issue 12
_journal_name_full 'Dalton Transactions'
_journal_page_first 2387
_journal_page_last 2394
_journal_paper_doi 10.1039/b302807k
_journal_year 2003
_chemical_formula_moiety 'C24 H16 Br2 Cu N4'
_chemical_formula_sum 'C24 H16 Br2 Cu N4'
_chemical_formula_weight 583.77
_chemical_name_common '[Cu(Cl)2(4,7-phen)2]'
_chemical_name_systematic
; 
Dibromo-bis(4,7-phenanthroline)copper(II)
;
_space_group_IT_number 14
_symmetry_cell_setting monoclinic
_symmetry_space_group_name_Hall '-P 2ybc'
_symmetry_space_group_name_H-M 'P 1 21/c 1'
_atom_sites_solution_hydrogens geom
_atom_sites_solution_primary direct
_atom_sites_solution_secondary 'difference Fourier synthesis'
_audit_creation_method SHELXL-97
_cell_angle_alpha 90.00
_cell_angle_beta 103.348(2)
_cell_angle_gamma 90.00
_cell_formula_units_Z 2
_cell_length_a 5.4065(6)
_cell_length_b 18.709(2)
_cell_length_c 10.7551(12)
_cell_measurement_reflns_used 4136
_cell_measurement_temperature 298(2)
_cell_measurement_theta_max 25.79
_cell_measurement_theta_min 2.18
_cell_volume 1058.5(2)
_computing_cell_refinement 'Bruker SAINT version 6.02a (Bruker, 2000)'
_computing_data_collection 'Bruker SMART version 5.625 (Bruker, 2001)'
_computing_data_reduction 'Bruker SAINT; Bruker SHELXTL (Bruker, 1997)'
_computing_molecular_graphics 'Bruker SHELXTL'
_computing_publication_material 'SHELXL-97; PLATON (Spek, 2001)'
_computing_structure_refinement 'SHELXL-97 (Sheldrick, 1997)'
_computing_structure_solution 'SHELXS-97 (Sheldrick, 1997)'
_diffrn_ambient_temperature 298(2)
_diffrn_measured_fraction_theta_full 0.986
_diffrn_measured_fraction_theta_max 0.943
_diffrn_measurement_device_type 'Bruker SMART APEX CCD area detector'
_diffrn_measurement_method omega
_diffrn_radiation_monochromator graphite
_diffrn_radiation_source 'fine-focus sealed tube'
_diffrn_radiation_type MoK\a
_diffrn_radiation_wavelength 0.71073
_diffrn_reflns_av_R_equivalents 0.024
_diffrn_reflns_av_sigmaI/netI 0.021
_diffrn_reflns_limit_h_max 7
_diffrn_reflns_limit_h_min -7
_diffrn_reflns_limit_k_max 23
_diffrn_reflns_limit_k_min -24
_diffrn_reflns_limit_l_max 13
_diffrn_reflns_limit_l_min -14
_diffrn_reflns_number 12246
_diffrn_reflns_theta_full 27.50
_diffrn_reflns_theta_max 28.18
_diffrn_reflns_theta_min 2.18
_diffrn_standards_decay_% 0
_diffrn_standards_number 0
_exptl_absorpt_coefficient_mu 4.827
_exptl_absorpt_correction_T_max 1.000
_exptl_absorpt_correction_T_min 0.720
_exptl_absorpt_correction_type multi-scan
_exptl_absorpt_process_details 'SADABS version 2.03 (Bruker, 2001)'
_exptl_crystal_colour Orange/brown
_exptl_crystal_density_diffrn 1.832
_exptl_crystal_density_meas 0
_exptl_crystal_density_method 'not measured'
_exptl_crystal_description Lath
_exptl_crystal_F_000 574
_exptl_crystal_size_max 0.42
_exptl_crystal_size_mid 0.09
_exptl_crystal_size_min 0.05
_refine_diff_density_max 0.63
_refine_diff_density_min -0.35
_refine_diff_density_rms 0.07
_refine_ls_extinction_method none
_refine_ls_goodness_of_fit_ref 1.029
_refine_ls_hydrogen_treatment 'riding model'
_refine_ls_matrix_type full
_refine_ls_number_parameters 142
_refine_ls_number_reflns 2454
_refine_ls_number_restraints 0
_refine_ls_restrained_S_all 1.029
_refine_ls_R_factor_all 0.0395
_refine_ls_R_factor_gt 0.0291
_refine_ls_shift/su_max 0.001
_refine_ls_shift/su_mean 0.000
_refine_ls_structure_factor_coef Fsqd
_refine_ls_weighting_details 'w==1/[\s^2^(Fo^2^)+(0.0346P)^2^+0.730P] where P==(Fo^2^+2Fc^2^)/3'
_refine_ls_weighting_scheme calc
_refine_ls_wR_factor_gt 0.0679
_refine_ls_wR_factor_ref 0.0739
_reflns_number_gt 2045
_reflns_number_total 2541
_reflns_threshold_expression >2sigma(I)
_cod_data_source_file b302807k.txt
_cod_data_source_block 7(CUBRPH)
_cod_depositor_comments
;
The following automatic conversions were performed:
'_symmetry_cell_setting' value 'Monoclinic' changed to 'monoclinic'
according to '/home/saulius/struct/CIF-dictionaries/cif_core.dic'
dictionary named 'cif_core.dic' version 2.4.1 from
2010-06-29.

'_exptl_absorpt_correction_type' value 'Multi-scan' changed
to 'multi-scan' according to
'/home/saulius/struct/CIF-dictionaries/cif_core.dic' dictionary named
'cif_core.dic' version 2.4.1 from 2010-06-29.

Automatic conversion script
Id: cif_fix_enum 1527 2010-12-29 10:47:43Z saulius 

The following automatic conversions were performed:

'_refine_ls_weighting_scheme' value 'calc
w==1/[\s^2^(Fo^2^)+(0.0346P)^2^+0.730P] where P==(Fo^2^+2Fc^2^)/3'
was changed to 'calc'. New tag '_refine_ls_weighting_details' was
created. The value of the new tag was set to
'w==1/[\s^2^(Fo^2^)+(0.0346P)^2^+0.730P] where P==(Fo^2^+2Fc^2^)/3'.

Automatic conversion script
Id: cif_fix_values 3143 2015-03-26 13:38:13Z robertas 

The following automatic conversions were performed:

'_atom_sites_solution_primary' value 'direct methods' was changed to
'direct'.

'_atom_sites_solution_hydrogens' value 'geometrically placed' was
changed to 'geom'.

Automatic conversion script
Id: cif_fix_values 6452 2018-10-05 10:23:21Z andrius 
;
_cod_original_sg_symbol_H-M P2(1)/c
_cod_database_code 7012935

loop_
_symmetry_equiv_pos_as_xyz
'x, y, z'
'-x, y+1/2, -z+1/2'
'-x, -y, -z'
'x, -y-1/2, z-1/2'

loop_
_atom_site_label
_atom_site_type_symbol
_atom_site_fract_x
_atom_site_fract_y
_atom_site_fract_z
_atom_site_U_iso_or_equiv
_atom_site_adp_type
_atom_site_occupancy
_atom_site_symmetry_multiplicity
_atom_site_calc_flag
_atom_site_refinement_flags
_atom_site_disorder_assembly
_atom_site_disorder_group
Cu1 Cu 0.0000 0.5000 0.5000 0.03810(12) Uani 1 2 d S . .
Br1 Br 0.30534(5) 0.458541(15) 0.68683(3) 0.05002(11) Uani 1 1 d . . .
C1 C 0.1461(5) 0.27957(15) 0.3098(2) 0.0437(6) Uani 1 1 d . . .
H1A H 0.1872 0.2369 0.2752 0.052 Uiso 1 1 calc R . .
C2 C 0.2381(5) 0.34271(17) 0.2754(3) 0.0498(7) Uani 1 1 d . . .
H2A H 0.3395 0.3434 0.2163 0.060 Uiso 1 1 calc R . .
C3 C 0.1781(5) 0.40573(16) 0.3297(3) 0.0481(6) Uani 1 1 d . . .
H3A H 0.2421 0.4485 0.3059 0.058 Uiso 1 1 calc R . .
N4 N 0.0332(4) 0.40783(11) 0.4143(2) 0.0398(5) Uani 1 1 d . . .
C5 C -0.2321(5) 0.34866(13) 0.5337(2) 0.0398(5) Uani 1 1 d . . .
H5A H -0.2695 0.3926 0.5653 0.048 Uiso 1 1 calc R . .
C6 C -0.3339(5) 0.28858(14) 0.5691(3) 0.0426(6) Uani 1 1 d . . .
H6A H -0.4429 0.2918 0.6243 0.051 Uiso 1 1 calc R . .
N7 N -0.3854(5) 0.16177(13) 0.5675(2) 0.0547(6) Uani 1 1 d . . .
C8 C -0.3296(7) 0.09825(16) 0.5279(3) 0.0614(8) Uani 1 1 d . . .
H8A H -0.3992 0.0582 0.5580 0.074 Uiso 1 1 calc R . .
C9 C -0.1727(7) 0.08792(15) 0.4437(3) 0.0591(8) Uani 1 1 d . . .
H9A H -0.1413 0.0420 0.4180 0.071 Uiso 1 1 calc R . .
C10 C -0.0652(6) 0.14526(14) 0.3991(3) 0.0491(6) Uani 1 1 d . . .
H10A H 0.0411 0.1389 0.3433 0.059 Uiso 1 1 calc R . .
C11 C -0.1167(5) 0.21458(13) 0.4384(2) 0.0367(5) Uani 1 1 d . . .
C12 C -0.0109(4) 0.27901(13) 0.3977(2) 0.0351(5) Uani 1 1 d . . .
C13 C -0.0662(4) 0.34533(12) 0.4474(2) 0.0343(5) Uani 1 1 d . . .
C14 C -0.2785(5) 0.21974(14) 0.5239(2) 0.0398(5) Uani 1 1 d . . .

loop_
_atom_site_aniso_label
_atom_site_aniso_U_11
_atom_site_aniso_U_22
_atom_site_aniso_U_33
_atom_site_aniso_U_23
_atom_site_aniso_U_13
_atom_site_aniso_U_12
Cu1 0.0459(2) 0.0307(2) 0.0384(2) 0.00169(17) 0.01100(19) -0.00438(17)
Br1 0.05366(18) 0.04834(17) 0.04506(17) 0.00292(12) 0.00522(12) 0.00070(12)
C1 0.0456(14) 0.0496(15) 0.0376(14) -0.0071(11) 0.0133(11) 0.0023(12)
C2 0.0495(15) 0.0647(18) 0.0402(15) 0.0006(13) 0.0204(12) -0.0022(13)
C3 0.0536(16) 0.0492(15) 0.0442(15) 0.0039(12) 0.0171(13) -0.0084(12)
N4 0.0446(11) 0.0376(11) 0.0381(11) 0.0016(9) 0.0116(9) -0.0038(9)
C5 0.0450(14) 0.0369(12) 0.0400(14) -0.0061(10) 0.0150(11) 0.0001(10)
C6 0.0429(14) 0.0478(14) 0.0418(14) -0.0025(11) 0.0193(11) -0.0043(12)
N7 0.0624(15) 0.0475(13) 0.0567(15) 0.0040(11) 0.0189(12) -0.0157(12)
C8 0.078(2) 0.0429(16) 0.062(2) 0.0037(14) 0.0130(17) -0.0170(15)
C9 0.080(2) 0.0334(13) 0.0588(18) -0.0026(13) 0.0059(16) -0.0026(14)
C10 0.0606(17) 0.0422(14) 0.0435(15) -0.0042(12) 0.0103(13) 0.0053(12)
C11 0.0400(12) 0.0361(12) 0.0320(12) -0.0013(10) 0.0040(10) 0.0013(10)
C12 0.0347(12) 0.0391(12) 0.0311(12) -0.0015(10) 0.0070(9) 0.0012(10)
C13 0.0367(12) 0.0336(11) 0.0325(12) 0.0009(9) 0.0079(10) -0.0009(9)
C14 0.0414(13) 0.0407(13) 0.0365(13) -0.0003(10) 0.0077(10) -0.0049(11)

loop_
_atom_type_symbol
_atom_type_description
_atom_type_scat_dispersion_real
_atom_type_scat_dispersion_imag
_atom_type_scat_source
C C 0.0033 0.0016 'International Tables Vol C Tables 4.2.6.8 and 6.1.1.4'
H H 0.0000 0.0000 'International Tables Vol C Tables 4.2.6.8 and 6.1.1.4'
N N 0.0061 0.0033 'International Tables Vol C Tables 4.2.6.8 and 6.1.1.4'
Cu Cu 0.3201 1.2651 'International Tables Vol C Tables 4.2.6.8 and 6.1.1.4'
Br Br -0.2901 2.4595 'International Tables Vol C Tables 4.2.6.8 and 6.1.1.4'

loop_
_geom_angle_atom_site_label_1
_geom_angle_atom_site_label_2
_geom_angle_atom_site_label_3
_geom_angle
_geom_angle_site_symmetry_1
_geom_angle_site_symmetry_3
_geom_angle_publ_flag
N4 Cu1 N4 180 3_566 . ?
N4 Cu1 Br1 89.40(6) 3_566 3_566 ?
N4 Cu1 Br1 90.60(6) . 3_566 ?
N4 Cu1 Br1 90.60(6) 3_566 . ?
N4 Cu1 Br1 89.40(6) . . y
Br1 Cu1 Br1 180 3_566 . ?
C2 C1 C12 120.2(2) . . ?
C1 C2 C3 119.0(2) . . ?
N4 C3 C2 123.0(3) . . ?
C3 N4 C13 118.8(2) . . ?
C3 N4 Cu1 118.28(18) . . ?
C13 N4 Cu1 122.66(17) . . ?
C6 C5 C13 120.4(2) . . ?
C5 C6 C14 121.6(2) . . ?
C8 N7 C14 117.3(3) . . ?
N7 C8 C9 123.7(3) . . ?
C10 C9 C8 119.7(3) . . ?
C9 C10 C11 119.3(3) . . ?
C14 C11 C10 116.9(2) . . ?
C14 C11 C12 119.2(2) . . ?
C10 C11 C12 123.8(2) . . ?
C1 C12 C13 117.4(2) . . ?
C1 C12 C11 123.5(2) . . ?
C13 C12 C11 119.1(2) . . ?
N4 C13 C12 121.6(2) . . ?
N4 C13 C5 118.2(2) . . ?
C12 C13 C5 120.2(2) . . ?
N7 C14 C11 123.1(2) . . ?
N7 C14 C6 117.4(2) . . ?
C11 C14 C6 119.5(2) . . ?

loop_
_geom_bond_atom_site_label_1
_geom_bond_atom_site_label_2
_geom_bond_distance
_geom_bond_site_symmetry_2
_geom_bond_publ_flag
Cu1 N4 1.983(2) 3_566 ?
Cu1 N4 1.983(2) . y
Cu1 Br1 2.4151(3) 3_566 ?
Cu1 Br1 2.4151(3) . y
C1 C2 1.366(4) . ?
C1 C12 1.409(3) . ?
C2 C3 1.387(4) . ?
C3 N4 1.332(3) . ?
N4 C13 1.368(3) . ?
C5 C6 1.345(4) . ?
C5 C13 1.433(3) . ?
C6 C14 1.433(4) . ?
N7 C8 1.321(4) . ?
N7 C14 1.362(3) . ?
C8 C9 1.389(5) . ?
C9 C10 1.359(4) . ?
C10 C11 1.411(4) . ?
C11 C14 1.411(4) . ?
C11 C12 1.445(3) . ?
C12 C13 1.410(3) . ?

loop_
_cod_changelog_entry_id
_cod_changelog_entry_author
_cod_changelog_entry_date
_cod_changelog_entry_text
1 'Vaitkus, Antanas' 2025-01-07T09:50:42+02:00 'Updated bibliographic information.'
